data_1504585
loop_
_publ_author_name
'Matsuo, Yutaka'
'Zhang, Ying'
'Nakamura, Eiichi'

_publ_contact_author 'MATSUO, Yutaka'
_publ_section_title
;
 Addition of tetrahydrofuran to [60]fullerene through C-H bond activation
 induced by arylzinc reagents.
;
_journal_issue 6
_journal_name_full 'Organic letters'
_journal_page_first 1251
_journal_page_last 1254
_journal_paper_doi 10.1021/ol800143b
_journal_volume 10
_journal_year 2008
_chemical_compound_source 'synthesis as described'
_chemical_formula_moiety 'C111 H60 Cl2 Fe1 O1'
_chemical_formula_sum 'C111 H60 Cl2 Fe O'
_chemical_formula_weight 1536.34
_chemical_name_systematic
;
 FeC60THFC6H4iPr4Cp
;
_space_group_IT_number 2
_symmetry_cell_setting triclinic
_symmetry_Int_Tables_number 2
_symmetry_space_group_name_Hall '-P 1'
_symmetry_space_group_name_H-M 'P -1'
_atom_sites_solution_hydrogens geom
_atom_sites_solution_primary direct
_atom_sites_solution_secondary difmap
_audit_creation_date 2006-11-22T10:46:43-00:00
_cell_angle_alpha 71.5150(10)
_cell_angle_beta 71.0340(10)
_cell_angle_gamma 65.1920(10)
_cell_formula_units_Z 2
_cell_length_a 14.0785(5)
_cell_length_b 15.5284(5)
_cell_length_c 19.1018(8)
_cell_measurement_reflns_used 42509
_cell_measurement_temperature 123(2)
_cell_measurement_theta_max 27.48
_cell_measurement_theta_min 3.08
_cell_measurement_wavelength 0.71073
_cell_volume 3504.5(2)
_computing_cell_refinement 'RAPID AUTO'
_computing_data_collection 'RAPID AUTO'
_computing_data_reduction 'RAPID AUTO'
_computing_molecular_graphics 'Ortep-3 for Windows (Farrugia, 1997)'
_computing_structure_refinement 'SHELXL-97 (Sheldrick, 1997)'
_computing_structure_solution 'SHELXS-86 (Sheldrick, 1986)'
_diffrn_ambient_temperature 123(2)
_diffrn_measured_fraction_theta_full 0.986
_diffrn_measured_fraction_theta_max 0.986
_diffrn_measurement_device_type 'Imaging Plate'
_diffrn_measurement_method oscillation
_diffrn_radiation_monochromator graphite
_diffrn_radiation_probe x-ray
_diffrn_radiation_type MoK\a
_diffrn_radiation_wavelength 0.71073
_diffrn_reflns_av_R_equivalents 0.0622
_diffrn_reflns_av_unetI/netI 0.0749
_diffrn_reflns_limit_h_max 18
_diffrn_reflns_limit_h_min -18
_diffrn_reflns_limit_k_max 20
_diffrn_reflns_limit_k_min -20
_diffrn_reflns_limit_l_max 24
_diffrn_reflns_limit_l_min -24
_diffrn_reflns_number 42509
_diffrn_reflns_theta_full 27.48
_diffrn_reflns_theta_max 27.48
_diffrn_reflns_theta_min 3.08
_diffrn_standards_decay_% NA
_diffrn_standards_interval_count NA
_diffrn_standards_number NA
_exptl_absorpt_coefficient_mu 0.353
_exptl_absorpt_correction_type none
_exptl_crystal_colour orange
_exptl_crystal_density_diffrn 1.456
_exptl_crystal_density_method 'not measured'
_exptl_crystal_description prism
_exptl_crystal_F_000 1588
_exptl_crystal_size_max 0.5
_exptl_crystal_size_mid 0.2
_exptl_crystal_size_min 0.08
_refine_diff_density_max 1.364
_refine_diff_density_min -1.101
_refine_diff_density_rms 0.102
_refine_ls_extinction_method none
_refine_ls_goodness_of_fit_ref 1.091
_refine_ls_hydrogen_treatment constr
_refine_ls_matrix_type full
_refine_ls_number_parameters 1036
_refine_ls_number_reflns 15864
_refine_ls_number_restraints 0
_refine_ls_restrained_S_all 1.091
_refine_ls_R_factor_all 0.1267
_refine_ls_R_factor_gt 0.0735
_refine_ls_shift/su_max 0.001
_refine_ls_shift/su_mean 0
_refine_ls_structure_factor_coef Fsqd
_refine_ls_weighting_details 'calc w=1/[\s^2^(Fo^2^)+(0.1341P)^2^+1.2663P] where P=(Fo^2^+2Fc^2^)/3'
_refine_ls_weighting_scheme calc
_refine_ls_wR_factor_gt 0.1992
_refine_ls_wR_factor_ref 0.2465
_reflns_number_gt 9871
_reflns_number_total 15864
_reflns_threshold_expression >2sigma(I)
_cod_data_source_file ol800143b-file001.cif
_cod_data_source_block FeC60THFiPr
_cod_database_code 1504585

loop_
_symmetry_equiv_pos_as_xyz
'x, y, z'
'-x, -y, -z'

loop_
_atom_site_label
_atom_site_type_symbol
_atom_site_fract_x
_atom_site_fract_y
_atom_site_fract_z
_atom_site_U_iso_or_equiv
_atom_site_adp_type
_atom_site_occupancy
_atom_site_symmetry_multiplicity
_atom_site_calc_flag
_atom_site_refinement_flags
Fe Fe 1.30829(4) -0.28201(4) 0.68957(3) 0.02732(16) Uani 1 1 d .
O O 1.0111(3) -0.1836(2) 0.7882(2) 0.0559(9) Uani 1 1 d .
C1 C 1.2401(3) -0.1934(2) 0.76845(19) 0.0260(7) Uani 1 1 d .
C2 C 1.2908(3) -0.2915(2) 0.80508(19) 0.0246(7) Uani 1 1 d .
C3 C 1.4019(3) -0.3218(2) 0.7678(2) 0.0263(7) Uani 1 1 d .
C4 C 1.4198(3) -0.2423(2) 0.70786(19) 0.0264(7) Uani 1 1 d .
C5 C 1.3200(3) -0.1638(2) 0.70922(19) 0.0252(7) Uani 1 1 d .
C6 C 1.1361(3) -0.1234(3) 0.8048(2) 0.0284(8) Uani 1 1 d .
C7 C 1.2474(3) -0.3373(2) 0.8852(2) 0.0281(7) Uani 1 1 d .
C8 C 1.4898(3) -0.4047(2) 0.8038(2) 0.0282(8) Uani 1 1 d .
C9 C 1.5287(3) -0.2321(2) 0.6723(2) 0.0286(8) Uani 1 1 d .
C10 C 1.3092(3) -0.0584(2) 0.6736(2) 0.0276(7) Uani 1 1 d .
C11 C 1.1248(3) -0.1584(3) 0.8913(2) 0.0292(8) Uani 1 1 d .
C12 C 1.1750(3) -0.2522(3) 0.9263(2) 0.0299(8) Uani 1 1 d .
C13 C 1.3410(3) -0.3823(2) 0.9256(2) 0.0294(8) Uani 1 1 d .
C14 C 1.4477(3) -0.4124(2) 0.8899(2) 0.0282(8) Uani 1 1 d .
C15 C 1.5798(3) -0.3650(2) 0.7897(2) 0.0284(8) Uani 1 1 d .
C16 C 1.5963(3) -0.2890(2) 0.7330(2) 0.0290(8) Uani 1 1 d .
C17 C 1.5119(3) -0.1268(3) 0.6713(2) 0.0289(8) Uani 1 1 d .
C18 C 1.4165(3) -0.0510(2) 0.67149(19) 0.0277(7) Uani 1 1 d .
C19 C 1.2323(3) 0.0002(2) 0.7348(2) 0.0293(8) Uani 1 1 d .
C20 C 1.1566(3) -0.0291(2) 0.7926(2) 0.0282(8) Uani 1 1 d .
C21 C 1.1082(3) -0.0795(3) 0.9238(2) 0.0315(8) Uani 1 1 d .
C22 C 1.2075(3) -0.2699(3) 0.9955(2) 0.0329(8) Uani 1 1 d .
C23 C 1.3086(3) -0.3490(3) 0.9947(2) 0.0319(8) Uani 1 1 d .
C24 C 1.5256(3) -0.4099(2) 0.9220(2) 0.0291(8) Uani 1 1 d .
C25 C 1.6066(3) -0.3805(2) 0.8609(2) 0.0304(8) Uani 1 1 d .
C26 C 1.6399(3) -0.2277(3) 0.7448(2) 0.0293(8) Uani 1 1 d .
C27 C 1.5874(3) -0.1277(3) 0.7068(2) 0.0297(8) Uani 1 1 d .
C28 C 1.3939(3) 0.0267(2) 0.7071(2) 0.0305(8) Uani 1 1 d .
C29 C 1.2814(3) 0.0581(2) 0.7451(2) 0.0285(8) Uani 1 1 d .
C30 C 1.1267(3) -0.0005(3) 0.8634(2) 0.0305(8) Uani 1 1 d .
C31 C 1.1336(3) -0.0962(3) 0.9925(2) 0.0313(8) Uani 1 1 d .
C32 C 1.1846(3) -0.1939(3) 1.0297(2) 0.0327(8) Uani 1 1 d .
C33 C 1.3843(3) -0.3512(3) 1.0286(2) 0.0318(8) Uani 1 1 d .
C34 C 1.4953(3) -0.3825(3) 0.9911(2) 0.0315(8) Uani 1 1 d .
C35 C 1.6537(3) -0.3241(3) 0.8718(2) 0.0307(8) Uani 1 1 d .
C36 C 1.6719(3) -0.2454(3) 0.8114(2) 0.0308(8) Uani 1 1 d .
C37 C 1.5696(3) -0.0512(3) 0.7385(2) 0.0317(8) Uani 1 1 d .
C38 C 1.4698(3) 0.0284(3) 0.7386(2) 0.0321(8) Uani 1 1 d .
C39 C 1.2487(3) 0.0899(2) 0.8131(2) 0.0310(8) Uani 1 1 d .
C40 C 1.1691(3) 0.0602(3) 0.8734(2) 0.0327(8) Uani 1 1 d .
C41 C 1.1806(3) -0.0352(3) 1.0027(2) 0.0332(8) Uani 1 1 d .
C42 C 1.2642(3) -0.1951(3) 1.0631(2) 0.0339(8) Uani 1 1 d .
C43 C 1.3619(3) -0.2715(3) 1.0626(2) 0.0346(9) Uani 1 1 d .
C44 C 1.5436(3) -0.3219(3) 1.0012(2) 0.0334(8) Uani 1 1 d .
C45 C 1.6212(3) -0.2936(3) 0.9428(2) 0.0325(8) Uani 1 1 d .
C46 C 1.6503(3) -0.1655(3) 0.8447(2) 0.0310(8) Uani 1 1 d .
C47 C 1.5996(3) -0.0698(3) 0.8087(2) 0.0327(8) Uani 1 1 d .
C48 C 1.4364(3) 0.0598(2) 0.8096(2) 0.0316(8) Uani 1 1 d .
C49 C 1.3287(3) 0.0899(2) 0.8459(2) 0.0324(8) Uani 1 1 d .
C50 C 1.1982(3) 0.0414(3) 0.9447(2) 0.0341(9) Uani 1 1 d .
C51 C 1.2621(3) -0.0963(3) 1.0459(2) 0.0356(9) Uani 1 1 d .
C52 C 1.4603(3) -0.2535(3) 1.0459(2) 0.0330(8) Uani 1 1 d .
C53 C 1.6188(3) -0.1955(3) 0.9262(2) 0.0337(8) Uani 1 1 d .
C54 C 1.5177(3) -0.0013(3) 0.8529(2) 0.0340(8) Uani 1 1 d .
C55 C 1.2968(3) 0.0600(3) 0.9273(2) 0.0345(9) Uani 1 1 d .
C56 C 1.3570(3) -0.0784(3) 1.0298(2) 0.0344(9) Uani 1 1 d .
C57 C 1.4588(3) -0.1589(3) 1.0300(2) 0.0341(8) Uani 1 1 d .
C58 C 1.5401(3) -0.1292(3) 0.9685(2) 0.0340(8) Uani 1 1 d .
C59 C 1.4872(3) -0.0301(3) 0.9310(2) 0.0328(8) Uani 1 1 d .
C60 C 1.3748(3) 0.0010(3) 0.9690(2) 0.0333(8) Uani 1 1 d .
C61 C 1.0371(3) -0.0995(3) 0.7735(2) 0.0334(8) Uani 1 1 d .
H61 H 1.0539 -0.0752 0.7186 0.04 Uiso 1 1 calc R
C62 C 0.9321(4) -0.0237(3) 0.8092(3) 0.0518(12) Uani 1 1 d .
H62A H 0.9454 0.0031 0.843 0.062 Uiso 1 1 calc R
H62B H 0.9 0.0287 0.7704 0.062 Uiso 1 1 calc R
C63 C 0.8624(5) -0.0835(4) 0.8518(4) 0.0754(19) Uani 1 1 d .
H63A H 0.8601 -0.0989 0.9055 0.09 Uiso 1 1 calc R
H63B H 0.7898 -0.0476 0.8444 0.09 Uiso 1 1 calc R
C64 C 0.9056(5) -0.1682(5) 0.8245(5) 0.087(2) Uani 1 1 d .
H64A H 0.9006 -0.2227 0.8661 0.105 Uiso 1 1 calc R
H64B H 0.8655 -0.1628 0.7895 0.105 Uiso 1 1 calc R
C65 C 1.1933(3) -0.4104(3) 0.8973(2) 0.0305(8) Uani 1 1 d .
C66 C 1.1283(3) -0.3965(3) 0.8503(2) 0.0349(8) Uani 1 1 d .
H66 H 1.1149 -0.3408 0.8123 0.042 Uiso 1 1 calc R
C67 C 1.0834(3) -0.4644(3) 0.8593(2) 0.0385(9) Uani 1 1 d .
H67 H 1.04 -0.4533 0.8273 0.046 Uiso 1 1 calc R
C68 C 1.1017(4) -0.5488(3) 0.9151(3) 0.0425(10) Uani 1 1 d .
C69 C 1.1624(4) -0.5599(3) 0.9640(3) 0.0470(11) Uani 1 1 d .
H69 H 1.1727 -0.614 1.0036 0.056 Uiso 1 1 calc R
C70 C 1.2082(3) -0.4923(3) 0.9554(2) 0.0399(9) Uani 1 1 d .
H70 H 1.2492 -0.5021 0.9887 0.048 Uiso 1 1 calc R
C71 C 1.0595(4) -0.6269(4) 0.9176(3) 0.0578(13) Uani 1 1 d .
H71 H 0.9827 -0.5968 0.9181 0.069 Uiso 1 1 calc R
C72 C 1.1212(5) -0.6700(4) 0.8441(4) 0.0727(17) Uani 1 1 d .
H72A H 1.1123 -0.6184 0.8001 0.109 Uiso 1 1 calc R
H72B H 1.0926 -0.7158 0.8432 0.109 Uiso 1 1 calc R
H72C H 1.1961 -0.7019 0.8443 0.109 Uiso 1 1 calc R
C73 C 1.0767(5) -0.7103(4) 0.9826(3) 0.0684(16) Uani 1 1 d .
H73A H 1.0479 -0.7552 0.9803 0.103 Uiso 1 1 calc R
H73B H 1.0412 -0.6875 1.029 0.103 Uiso 1 1 calc R
H73C H 1.1522 -0.7422 0.9808 0.103 Uiso 1 1 calc R
C74 C 1.5246(3) -0.5012(3) 0.7805(2) 0.0314(8) Uani 1 1 d .
C75 C 1.4495(3) -0.5447(3) 0.7954(2) 0.0360(9) Uani 1 1 d .
H75 H 1.3796 -0.5165 0.8215 0.043 Uiso 1 1 calc R
C76 C 1.4774(4) -0.6290(3) 0.7718(2) 0.0401(10) Uani 1 1 d .
H76 H 1.4262 -0.6571 0.7828 0.048 Uiso 1 1 calc R
C77 C 1.5805(4) -0.6729(3) 0.7322(2) 0.0409(10) Uani 1 1 d .
C78 C 1.6560(4) -0.6320(3) 0.7206(3) 0.0443(10) Uani 1 1 d .
H78 H 1.7264 -0.6617 0.6961 0.053 Uiso 1 1 calc R
C79 C 1.6291(3) -0.5472(3) 0.7447(2) 0.0389(9) Uani 1 1 d .
H79 H 1.6815 -0.5214 0.7366 0.047 Uiso 1 1 calc R
C80 C 1.6097(4) -0.7650(3) 0.7042(3) 0.0476(11) Uani 1 1 d .
H80 H 1.5439 -0.7796 0.7177 0.057 Uiso 1 1 calc R
C81 C 1.6888(5) -0.8497(3) 0.7420(3) 0.0577(13) Uani 1 1 d .
H81A H 1.7043 -0.9057 0.7231 0.087 Uiso 1 1 calc R
H81B H 1.6598 -0.8616 0.7956 0.087 Uiso 1 1 calc R
H81C H 1.7536 -0.837 0.7318 0.087 Uiso 1 1 calc R
C82 C 1.6460(5) -0.7469(4) 0.6174(3) 0.0653(16) Uani 1 1 d .
H82A H 1.5916 -0.6921 0.5955 0.098 Uiso 1 1 calc R
H82B H 1.6573 -0.8033 0.6006 0.098 Uiso 1 1 calc R
H82C H 1.7117 -0.7342 0.6019 0.098 Uiso 1 1 calc R
C83 C 1.5898(3) -0.2632(3) 0.5966(2) 0.0281(7) Uani 1 1 d .
C84 C 1.6043(3) -0.3541(3) 0.5886(2) 0.0378(9) Uani 1 1 d .
H84 H 1.5751 -0.3946 0.6291 0.045 Uiso 1 1 calc R
C85 C 1.6610(3) -0.3858(3) 0.5219(2) 0.0404(10) Uani 1 1 d .
H85 H 1.6701 -0.4473 0.5186 0.049 Uiso 1 1 calc R
C86 C 1.7050(3) -0.3268(3) 0.4596(2) 0.0379(9) Uani 1 1 d .
C87 C 1.6914(3) -0.2364(3) 0.4680(2) 0.0384(9) Uani 1 1 d .
H87 H 1.7207 -0.1961 0.4274 0.046 Uiso 1 1 calc R
C88 C 1.6356(3) -0.2043(3) 0.5352(2) 0.0348(9) Uani 1 1 d .
H88 H 1.6288 -0.1437 0.5392 0.042 Uiso 1 1 calc R
C89 C 1.7595(4) -0.3565(3) 0.3840(2) 0.0450(10) Uani 1 1 d .
H89 H 1.808 -0.3205 0.356 0.054 Uiso 1 1 calc R
C90 C 1.6749(5) -0.3275(4) 0.3384(3) 0.0636(15) Uani 1 1 d .
H90A H 1.7095 -0.3459 0.2904 0.095 Uiso 1 1 calc R
H90B H 1.6377 -0.2585 0.3306 0.095 Uiso 1 1 calc R
H90C H 1.6244 -0.3599 0.3659 0.095 Uiso 1 1 calc R
C91 C 1.8258(4) -0.4648(4) 0.3908(3) 0.0575(13) Uani 1 1 d .
H91A H 1.8585 -0.4788 0.3412 0.086 Uiso 1 1 calc R
H91B H 1.78 -0.5018 0.4182 0.086 Uiso 1 1 calc R
H91C H 1.8807 -0.4819 0.4174 0.086 Uiso 1 1 calc R
C92 C 1.2738(3) -0.0181(3) 0.5981(2) 0.0291(8) Uani 1 1 d .
C93 C 1.3431(3) -0.0485(3) 0.5326(2) 0.0315(8) Uani 1 1 d .
H93 H 1.4135 -0.09 0.5334 0.038 Uiso 1 1 calc R
C94 C 1.3074(3) -0.0169(3) 0.4656(2) 0.0325(8) Uani 1 1 d .
H94 H 1.3546 -0.0376 0.4222 0.039 Uiso 1 1 calc R
C95 C 1.2027(3) 0.0449(3) 0.4622(2) 0.0354(9) Uani 1 1 d .
C96 C 1.1341(3) 0.0756(3) 0.5283(2) 0.0371(9) Uani 1 1 d .
H96 H 1.0642 0.1182 0.5273 0.045 Uiso 1 1 calc R
C97 C 1.1688(3) 0.0434(3) 0.5952(2) 0.0345(8) Uani 1 1 d .
H97 H 1.1213 0.0632 0.6389 0.041 Uiso 1 1 calc R
C98 C 1.1619(4) 0.0785(4) 0.3905(2) 0.0470(11) Uani 1 1 d .
H98 H 1.2234 0.0563 0.3496 0.056 Uiso 1 1 calc R
C99 C 1.0808(5) 0.0331(5) 0.3973(3) 0.0705(18) Uani 1 1 d .
H99A H 1.0569 0.0552 0.3509 0.106 Uiso 1 1 calc R
H99B H 1.0204 0.0519 0.4382 0.106 Uiso 1 1 calc R
H99C H 1.1141 -0.0363 0.4072 0.106 Uiso 1 1 calc R
C100 C 1.1149(4) 0.1897(4) 0.3688(3) 0.0653(16) Uani 1 1 d .
H10A H 1.0902 0.2089 0.3229 0.098 Uiso 1 1 calc R
H10B H 1.1693 0.2158 0.3611 0.098 Uiso 1 1 calc R
H10C H 1.0558 0.2139 0.4087 0.098 Uiso 1 1 calc R
C101 C 1.1898(3) -0.2912(3) 0.6550(2) 0.0366(9) Uani 1 1 d .
H101 H 1.1169 -0.2702 0.6775 0.044 Uiso 1 1 calc R
C102 C 1.2658(3) -0.3857(3) 0.6742(2) 0.0358(9) Uani 1 1 d .
H102 H 1.2518 -0.4375 0.711 0.043 Uiso 1 1 calc R
C103 C 1.3673(4) -0.3860(3) 0.6263(2) 0.0366(9) Uani 1 1 d .
H103 H 1.4318 -0.4383 0.6264 0.044 Uiso 1 1 calc R
C104 C 1.3531(4) -0.2923(3) 0.5780(2) 0.0364(9) Uani 1 1 d .
H104 H 1.4064 -0.2726 0.5411 0.044 Uiso 1 1 calc R
C105 C 1.2441(3) -0.2351(3) 0.5963(2) 0.0355(9) Uani 1 1 d .
H105 H 1.2128 -0.1706 0.5734 0.043 Uiso 1 1 calc R
C201 C 0.9296(5) -0.6062(4) 0.6356(5) 0.085(2) Uani 1 1 d .
C202 C 0.9289(5) -0.6476(5) 0.7144(5) 0.0774(18) Uani 1 1 d .
C203 C 0.8968(5) -0.5867(7) 0.7631(7) 0.127(4) Uani 1 1 d .
H203 H 0.8941 -0.6113 0.8146 0.153 Uiso 1 1 calc R
C204 C 0.8664(6) -0.4798(9) 0.7311(10) 0.161(7) Uani 1 1 d .
H204 H 0.8478 -0.4353 0.7606 0.193 Uiso 1 1 calc R
C205 C 0.8679(7) -0.4514(8) 0.6530(10) 0.151(6) Uani 1 1 d .
H205 H 0.8452 -0.3849 0.6329 0.181 Uiso 1 1 calc R
C206 C 0.8976(5) -0.5078(5) 0.6055(6) 0.110(3) Uani 1 1 d .
H206 H 0.897 -0.483 0.5544 0.132 Uiso 1 1 calc R
Cl1 Cl 0.9703(2) -0.67972(19) 0.57347(14) 0.1224(8) Uani 1 1 d .
Cl2 Cl 0.96843(16) -0.77109(13) 0.74530(13) 0.1066(7) Uani 1 1 d .

loop_
_atom_site_aniso_label
_atom_site_aniso_U_11
_atom_site_aniso_U_22
_atom_site_aniso_U_33
_atom_site_aniso_U_23
_atom_site_aniso_U_13
_atom_site_aniso_U_12
Fe 0.0329(3) 0.0295(3) 0.0259(3) -0.0102(2) -0.0097(2) -0.0115(2)
O 0.052(2) 0.0557(19) 0.073(2) -0.0139(17) -0.0213(18) -0.0249(16)
C1 0.0314(19) 0.0294(17) 0.0226(16) -0.0091(14) -0.0099(14) -0.0103(14)
C2 0.0287(18) 0.0275(17) 0.0232(16) -0.0098(14) -0.0083(14) -0.0101(14)
C3 0.0325(19) 0.0269(17) 0.0272(17) -0.0115(14) -0.0120(15) -0.0095(14)
C4 0.0324(19) 0.0259(17) 0.0238(16) -0.0097(14) -0.0068(15) -0.0095(14)
C5 0.0279(18) 0.0275(17) 0.0255(16) -0.0112(14) -0.0082(14) -0.0090(14)
C6 0.0304(19) 0.0331(19) 0.0265(17) -0.0079(15) -0.0104(15) -0.0116(15)
C7 0.0296(19) 0.0292(18) 0.0315(18) -0.0060(15) -0.0118(15) -0.0126(14)
C8 0.031(2) 0.0280(18) 0.0290(18) -0.0103(14) -0.0090(15) -0.0089(14)
C9 0.032(2) 0.0266(17) 0.0302(18) -0.0094(14) -0.0096(15) -0.0083(14)
C10 0.0321(19) 0.0269(17) 0.0287(18) -0.0099(14) -0.0121(15) -0.0081(14)
C11 0.0253(19) 0.038(2) 0.0282(18) -0.0123(15) -0.0074(15) -0.0106(15)
C12 0.031(2) 0.040(2) 0.0261(17) -0.0121(15) -0.0032(15) -0.0179(16)
C13 0.037(2) 0.0277(18) 0.0276(18) -0.0042(14) -0.0115(16) -0.0132(15)
C14 0.035(2) 0.0241(17) 0.0281(18) -0.0053(14) -0.0102(15) -0.0109(14)
C15 0.0275(19) 0.0262(17) 0.0326(18) -0.0104(15) -0.0087(15) -0.0060(14)
C16 0.0269(19) 0.0288(18) 0.0313(18) -0.0146(15) -0.0075(15) -0.0031(14)
C17 0.033(2) 0.0309(18) 0.0260(17) -0.0093(14) -0.0037(15) -0.0135(15)
C18 0.035(2) 0.0290(18) 0.0223(16) -0.0058(14) -0.0070(15) -0.0133(15)
C19 0.032(2) 0.0280(18) 0.0312(18) -0.0094(15) -0.0141(16) -0.0061(14)
C20 0.0288(19) 0.0282(17) 0.0295(18) -0.0113(14) -0.0121(15) -0.0037(14)
C21 0.029(2) 0.038(2) 0.0302(18) -0.0152(16) -0.0066(15) -0.0089(15)
C22 0.034(2) 0.037(2) 0.0299(19) -0.0078(16) -0.0067(16) -0.0149(16)
C23 0.037(2) 0.0349(19) 0.0262(18) -0.0058(15) -0.0072(16) -0.0149(16)
C24 0.032(2) 0.0235(17) 0.0305(18) -0.0048(14) -0.0140(16) -0.0042(14)
C25 0.030(2) 0.0247(17) 0.037(2) -0.0084(15) -0.0125(16) -0.0045(14)
C26 0.0250(19) 0.0325(19) 0.0308(18) -0.0112(15) -0.0034(15) -0.0095(14)
C27 0.031(2) 0.0297(18) 0.0330(19) -0.0062(15) -0.0077(16) -0.0148(15)
C28 0.039(2) 0.0228(17) 0.0342(19) -0.0053(15) -0.0147(17) -0.0109(15)
C29 0.038(2) 0.0176(16) 0.0317(18) -0.0045(14) -0.0154(16) -0.0062(14)
C30 0.0267(19) 0.0323(19) 0.0321(19) -0.0157(15) -0.0104(15) -0.0008(14)
C31 0.0261(19) 0.042(2) 0.0258(18) -0.0161(16) -0.0021(15) -0.0079(15)
C32 0.034(2) 0.041(2) 0.0247(17) -0.0107(16) -0.0036(15) -0.0139(16)
C33 0.039(2) 0.0296(18) 0.0273(18) -0.0011(15) -0.0126(16) -0.0129(16)
C34 0.039(2) 0.0263(18) 0.0319(19) -0.0018(15) -0.0193(17) -0.0084(15)
C35 0.0296(19) 0.0305(18) 0.0326(19) -0.0097(15) -0.0133(16) -0.0043(15)
C36 0.0237(18) 0.0363(19) 0.037(2) -0.0128(16) -0.0098(16) -0.0088(15)
C37 0.035(2) 0.0344(19) 0.0339(19) -0.0096(16) -0.0060(16) -0.0193(16)
C38 0.044(2) 0.0254(17) 0.0335(19) -0.0075(15) -0.0120(17) -0.0144(16)
C39 0.038(2) 0.0219(17) 0.0348(19) -0.0072(15) -0.0139(17) -0.0066(14)
C40 0.034(2) 0.0287(18) 0.036(2) -0.0153(16) -0.0116(17) -0.0025(15)
C41 0.035(2) 0.036(2) 0.0298(18) -0.0161(16) -0.0105(16) -0.0049(16)
C42 0.039(2) 0.043(2) 0.0247(17) -0.0128(16) -0.0068(16) -0.0150(17)
C43 0.045(2) 0.040(2) 0.0225(17) -0.0077(15) -0.0130(16) -0.0140(17)
C44 0.037(2) 0.035(2) 0.0332(19) -0.0087(16) -0.0202(17) -0.0072(16)
C45 0.033(2) 0.0323(19) 0.037(2) -0.0072(16) -0.0208(17) -0.0060(15)
C46 0.0287(19) 0.036(2) 0.036(2) -0.0079(16) -0.0124(16) -0.0148(15)
C47 0.034(2) 0.037(2) 0.039(2) -0.0119(17) -0.0108(17) -0.0188(16)
C48 0.041(2) 0.0244(17) 0.039(2) -0.0106(15) -0.0169(17) -0.0115(15)
C49 0.042(2) 0.0246(17) 0.038(2) -0.0118(15) -0.0138(17) -0.0109(15)
C50 0.037(2) 0.0333(19) 0.034(2) -0.0192(16) -0.0116(17) -0.0027(16)
C51 0.039(2) 0.042(2) 0.0293(19) -0.0189(16) -0.0083(17) -0.0090(17)
C52 0.038(2) 0.042(2) 0.0272(18) -0.0102(16) -0.0152(16) -0.0131(17)
C53 0.033(2) 0.038(2) 0.040(2) -0.0113(17) -0.0200(17) -0.0111(16)
C54 0.039(2) 0.0334(19) 0.043(2) -0.0130(17) -0.0170(18) -0.0159(16)
C55 0.043(2) 0.0321(19) 0.038(2) -0.0181(16) -0.0154(18) -0.0090(16)
C56 0.043(2) 0.039(2) 0.0274(18) -0.0149(16) -0.0116(17) -0.0121(17)
C57 0.044(2) 0.037(2) 0.0303(19) -0.0098(16) -0.0206(17) -0.0123(17)
C58 0.038(2) 0.042(2) 0.034(2) -0.0116(17) -0.0180(17) -0.0159(17)
C59 0.041(2) 0.0308(19) 0.037(2) -0.0113(16) -0.0187(17) -0.0122(16)
C60 0.042(2) 0.0316(19) 0.035(2) -0.0158(16) -0.0147(17) -0.0102(16)
C61 0.033(2) 0.039(2) 0.0329(19) -0.0106(16) -0.0113(16) -0.0116(16)
C62 0.049(3) 0.051(3) 0.063(3) -0.018(2) -0.029(2) -0.008(2)
C63 0.056(3) 0.069(3) 0.104(5) -0.048(3) 0.021(3) -0.033(3)
C64 0.060(4) 0.075(4) 0.122(6) -0.038(4) 0.010(4) -0.030(3)
C65 0.031(2) 0.0327(19) 0.0321(19) -0.0087(15) -0.0065(16) -0.0145(15)
C66 0.039(2) 0.0331(19) 0.037(2) -0.0087(16) -0.0101(17) -0.0153(16)
C67 0.043(2) 0.044(2) 0.041(2) -0.0094(18) -0.0160(19) -0.0207(18)
C68 0.039(2) 0.043(2) 0.049(2) -0.0072(19) -0.008(2) -0.0209(19)
C69 0.050(3) 0.041(2) 0.053(3) 0.010(2) -0.021(2) -0.027(2)
C70 0.041(2) 0.043(2) 0.042(2) 0.0013(18) -0.0171(19) -0.0220(18)
C71 0.052(3) 0.049(3) 0.082(4) -0.012(3) -0.017(3) -0.027(2)
C72 0.086(4) 0.064(3) 0.081(4) -0.028(3) -0.013(3) -0.034(3)
C73 0.086(4) 0.058(3) 0.074(4) -0.014(3) -0.018(3) -0.037(3)
C74 0.041(2) 0.0268(18) 0.0306(18) -0.0073(15) -0.0132(17) -0.0107(15)
C75 0.041(2) 0.035(2) 0.037(2) -0.0125(17) -0.0102(18) -0.0131(17)
C76 0.058(3) 0.034(2) 0.039(2) -0.0072(17) -0.019(2) -0.0202(19)
C77 0.060(3) 0.034(2) 0.034(2) -0.0074(17) -0.016(2) -0.0166(19)
C78 0.044(3) 0.034(2) 0.049(3) -0.0152(19) -0.005(2) -0.0071(18)
C79 0.039(2) 0.031(2) 0.047(2) -0.0140(18) -0.0089(19) -0.0089(16)
C80 0.066(3) 0.036(2) 0.047(3) -0.0169(19) -0.017(2) -0.015(2)
C81 0.076(4) 0.038(2) 0.062(3) -0.016(2) -0.019(3) -0.016(2)
C82 0.104(5) 0.057(3) 0.041(3) -0.024(2) -0.018(3) -0.023(3)
C83 0.0244(18) 0.0307(18) 0.0300(18) -0.0098(15) -0.0035(15) -0.0099(14)
C84 0.042(2) 0.035(2) 0.039(2) -0.0159(17) -0.0035(18) -0.0137(17)
C85 0.041(2) 0.040(2) 0.042(2) -0.0183(18) 0.0005(19) -0.0151(18)
C86 0.030(2) 0.046(2) 0.041(2) -0.0179(18) -0.0048(17) -0.0125(17)
C87 0.043(2) 0.044(2) 0.031(2) -0.0089(17) -0.0027(18) -0.0215(19)
C88 0.037(2) 0.037(2) 0.035(2) -0.0138(16) -0.0052(17) -0.0149(17)
C89 0.047(3) 0.052(3) 0.039(2) -0.022(2) -0.004(2) -0.016(2)
C90 0.062(3) 0.079(4) 0.048(3) -0.033(3) -0.017(3) -0.005(3)
C91 0.052(3) 0.062(3) 0.055(3) -0.035(2) -0.006(2) -0.006(2)
C92 0.037(2) 0.0315(18) 0.0271(18) -0.0080(15) -0.0104(16) -0.0163(15)
C93 0.038(2) 0.0312(19) 0.0286(18) -0.0064(15) -0.0097(16) -0.0135(16)
C94 0.041(2) 0.038(2) 0.0257(18) -0.0067(15) -0.0084(16) -0.0196(17)
C95 0.039(2) 0.046(2) 0.0295(19) -0.0015(16) -0.0106(17) -0.0259(18)
C96 0.034(2) 0.045(2) 0.0310(19) -0.0062(17) -0.0113(17) -0.0115(17)
C97 0.034(2) 0.038(2) 0.033(2) -0.0104(16) -0.0106(17) -0.0092(16)
C98 0.039(2) 0.077(3) 0.029(2) -0.005(2) -0.0099(18) -0.027(2)
C99 0.068(4) 0.143(6) 0.029(2) -0.009(3) -0.013(2) -0.068(4)
C100 0.050(3) 0.079(4) 0.042(3) 0.015(3) -0.016(2) -0.016(3)
C101 0.039(2) 0.047(2) 0.033(2) -0.0173(17) -0.0106(17) -0.0160(18)
C102 0.045(2) 0.040(2) 0.038(2) -0.0144(17) -0.0118(18) -0.0227(18)
C103 0.046(2) 0.037(2) 0.034(2) -0.0170(17) -0.0135(18) -0.0114(17)
C104 0.050(3) 0.045(2) 0.0239(18) -0.0149(16) -0.0092(17) -0.0192(19)
C105 0.045(2) 0.040(2) 0.0282(19) -0.0091(16) -0.0159(17) -0.0142(18)
C201 0.046(3) 0.048(3) 0.151(7) -0.022(4) -0.025(4) -0.005(2)
C202 0.050(3) 0.072(4) 0.112(6) -0.040(4) -0.024(3) -0.003(3)
C203 0.044(4) 0.162(8) 0.211(11) -0.127(8) -0.027(5) -0.006(4)
C204 0.037(4) 0.150(9) 0.36(2) -0.201(13) -0.018(8) -0.002(5)
C205 0.055(5) 0.099(6) 0.311(19) -0.104(11) -0.006(9) -0.021(4)
C206 0.052(4) 0.064(4) 0.193(9) -0.033(5) -0.005(5) -0.013(3)
Cl1 0.1175(18) 0.1271(18) 0.1140(17) -0.0420(14) -0.0193(14) -0.0279(14)
Cl2 0.0820(12) 0.0737(11) 0.1278(17) -0.0051(11) -0.0288(12) -0.0013(9)

loop_
_atom_type_symbol
_atom_type_description
_atom_type_scat_dispersion_real
_atom_type_scat_dispersion_imag
_atom_type_scat_source
C C 0.0033 0.0016 'International Tables Vol C Tables 4.2.6.8 and 6.1.1.4'
H H 0 0 'International Tables Vol C Tables 4.2.6.8 and 6.1.1.4'
O O 0.0106 0.006 'International Tables Vol C Tables 4.2.6.8 and 6.1.1.4'
Cl Cl 0.1484 0.1585 'International Tables Vol C Tables 4.2.6.8 and 6.1.1.4'
Fe Fe 0.3463 0.8444 'International Tables Vol C Tables 4.2.6.8 and 6.1.1.4'

loop_
_geom_angle_atom_site_label_1
_geom_angle_atom_site_label_2
_geom_angle_atom_site_label_3
_geom_angle
C105 Fe C101 40.18(16)
C105 Fe C103 67.66(16)
C101 Fe C103 67.82(17)
C105 Fe C104 40.05(16)
C101 Fe C104 67.71(17)
C103 Fe C104 40.59(16)
C105 Fe C102 67.85(16)
C101 Fe C102 40.48(16)
C103 Fe C102 40.46(16)
C104 Fe C102 68.16(16)
C105 Fe C5 107.63(15)
C101 Fe C5 129.88(15)
C103 Fe C5 148.32(16)
C104 Fe C5 115.25(15)
C102 Fe C5 169.17(15)
C105 Fe C4 128.34(15)
C101 Fe C4 167.00(15)
C103 Fe C4 116.58(16)
C104 Fe C4 107.04(15)
C102 Fe C4 150.25(15)
C5 Fe C4 40.23(13)
C105 Fe C1 117.09(15)
C101 Fe C1 109.96(15)
C103 Fe C1 170.52(15)
C104 Fe C1 148.14(15)
C102 Fe C1 131.99(15)
C5 Fe C1 40.17(14)
C4 Fe C1 67.75(14)
C105 Fe C3 167.39(16)
C101 Fe C3 151.69(16)
C103 Fe C3 109.96(15)
C104 Fe C3 130.18(16)
C102 Fe C3 119.02(15)
C5 Fe C3 67.46(13)
C4 Fe C3 40.53(14)
C1 Fe C3 67.29(13)
C105 Fe C2 150.49(16)
C101 Fe C2 119.39(15)
C103 Fe C2 132.18(15)
C104 Fe C2 169.28(16)
C102 Fe C2 111.35(15)
C5 Fe C2 67.36(13)
C4 Fe C2 67.75(13)
C1 Fe C2 40.02(13)
C3 Fe C2 39.93(14)
C64 O C61 111.6(4)
C5 C1 C2 107.9(3)
C5 C1 C6 123.7(3)
C2 C1 C6 124.2(3)
C5 C1 Fe 69.20(19)
C2 C1 Fe 70.64(19)
C6 C1 Fe 144.0(3)
C3 C2 C1 107.7(3)
C3 C2 C7 123.9(3)
C1 C2 C7 124.1(3)
C3 C2 Fe 69.50(19)
C1 C2 Fe 69.34(19)
C7 C2 Fe 145.3(2)
C2 C3 C4 108.1(3)
C2 C3 C8 123.8(3)
C4 C3 C8 124.1(3)
C2 C3 Fe 70.6(2)
C4 C3 Fe 68.9(2)
C8 C3 Fe 144.0(2)
C5 C4 C3 107.5(3)
C5 C4 C9 124.7(3)
C3 C4 C9 124.0(3)
C5 C4 Fe 69.9(2)
C3 C4 Fe 70.6(2)
C9 C4 Fe 142.3(2)
C4 C5 C1 108.7(3)
C4 C5 C10 124.0(3)
C1 C5 C10 124.1(3)
C4 C5 Fe 69.88(19)
C1 C5 Fe 70.62(19)
C10 C5 Fe 141.5(3)
C1 C6 C20 106.3(3)
C1 C6 C11 106.9(3)
C20 C6 C11 100.1(3)
C1 C6 C61 115.5(3)
C20 C6 C61 109.2(3)
C11 C6 C61 117.3(3)
C2 C7 C13 106.2(3)
C2 C7 C65 118.7(3)
C13 C7 C65 111.2(3)
C2 C7 C12 106.1(3)
C13 C7 C12 99.7(3)
C65 C7 C12 113.0(3)
C3 C8 C74 114.6(3)
C3 C8 C14 105.9(3)
C74 C8 C14 112.7(3)
C3 C8 C15 105.9(3)
C74 C8 C15 116.0(3)
C14 C8 C15 100.2(3)
C4 C9 C83 118.1(3)
C4 C9 C17 105.7(3)
C83 C9 C17 114.1(3)
C4 C9 C16 105.9(3)
C83 C9 C16 110.7(3)
C17 C9 C16 100.5(3)
C5 C10 C92 115.4(3)
C5 C10 C19 106.0(3)
C92 C10 C19 112.7(3)
C5 C10 C18 105.7(3)
C92 C10 C18 115.2(3)
C19 C10 C18 100.4(3)
C12 C11 C21 119.1(3)
C12 C11 C6 124.0(3)
C21 C11 C6 109.5(3)
C11 C12 C22 119.5(3)
C11 C12 C7 125.2(3)
C22 C12 C7 109.4(3)
C14 C13 C23 119.5(3)
C14 C13 C7 124.7(3)
C23 C13 C7 110.2(3)
C13 C14 C24 119.7(3)
C13 C14 C8 124.4(3)
C24 C14 C8 109.9(3)
C16 C15 C25 118.4(3)
C16 C15 C8 125.3(3)
C25 C15 C8 109.5(3)
C15 C16 C26 119.9(3)
C15 C16 C9 124.6(3)
C26 C16 C9 109.7(3)
C18 C17 C27 119.2(3)
C18 C17 C9 124.8(3)
C27 C17 C9 109.5(3)
C17 C18 C28 119.6(3)
C17 C18 C10 124.9(3)
C28 C18 C10 109.0(3)
C20 C19 C29 120.4(3)
C20 C19 C10 124.0(3)
C29 C19 C10 109.5(3)
C19 C20 C30 119.4(3)
C19 C20 C6 124.9(3)
C30 C20 C6 110.1(3)
C31 C21 C30 120.0(3)
C31 C21 C11 121.6(3)
C30 C21 C11 108.9(3)
C32 C22 C23 119.9(4)
C32 C22 C12 121.3(4)
C23 C22 C12 108.6(3)
C33 C23 C13 121.2(4)
C33 C23 C22 120.6(3)
C13 C23 C22 108.7(3)
C34 C24 C14 121.0(3)
C34 C24 C25 120.5(3)
C14 C24 C25 108.6(3)
C35 C25 C15 122.2(3)
C35 C25 C24 119.3(3)
C15 C25 C24 108.4(3)
C36 C26 C16 122.1(3)
C36 C26 C27 120.1(3)
C16 C26 C27 108.3(3)
C37 C27 C17 122.2(3)
C37 C27 C26 119.2(3)
C17 C27 C26 108.9(3)
C38 C28 C18 121.4(3)
C38 C28 C29 119.5(3)
C18 C28 C29 109.0(3)
C39 C29 C19 120.4(3)
C39 C29 C28 120.4(3)
C19 C29 C28 108.8(3)
C40 C30 C20 121.2(4)
C40 C30 C21 120.7(3)
C20 C30 C21 108.6(3)
C21 C31 C32 119.3(3)
C21 C31 C41 119.8(3)
C32 C31 C41 108.0(3)
C22 C32 C31 118.9(3)
C22 C32 C42 119.5(4)
C31 C32 C42 108.5(3)
C23 C33 C34 118.9(3)
C23 C33 C43 119.7(4)
C34 C33 C43 108.6(3)
C24 C34 C33 119.5(3)
C24 C34 C44 119.6(4)
C33 C34 C44 107.9(3)
C25 C35 C36 118.6(3)
C25 C35 C45 120.6(3)
C36 C35 C45 108.2(3)
C26 C36 C35 118.6(3)
C26 C36 C46 120.2(3)
C35 C36 C46 107.9(3)
C27 C37 C38 118.5(4)
C27 C37 C47 120.6(3)
C38 C37 C47 108.3(3)
C28 C38 C37 118.9(3)
C28 C38 C48 120.3(4)
C37 C38 C48 108.1(3)
C29 C39 C40 119.2(3)
C29 C39 C49 119.6(3)
C40 C39 C49 108.4(3)
C30 C40 C39 119.3(3)
C30 C40 C50 119.4(4)
C39 C40 C50 108.2(3)
C50 C41 C51 119.4(4)
C50 C41 C31 120.3(3)
C51 C41 C31 108.1(3)
C43 C42 C32 120.7(3)
C43 C42 C51 119.3(4)
C32 C42 C51 107.6(3)
C42 C43 C52 120.6(4)
C42 C43 C33 119.6(4)
C52 C43 C33 107.9(3)
C45 C44 C52 120.5(3)
C45 C44 C34 120.0(3)
C52 C44 C34 107.7(3)
C44 C45 C53 119.8(4)
C44 C45 C35 119.9(3)
C53 C45 C35 108.1(3)
C47 C46 C36 119.8(3)
C47 C46 C53 119.8(3)
C36 C46 C53 108.1(3)
C46 C47 C37 120.1(3)
C46 C47 C54 119.9(4)
C37 C47 C54 108.3(3)
C49 C48 C54 120.2(4)
C49 C48 C38 120.1(3)
C54 C48 C38 107.7(3)
C48 C49 C55 120.2(4)
C48 C49 C39 120.1(3)
C55 C49 C39 107.5(3)
C41 C50 C55 120.5(4)
C41 C50 C40 119.7(3)
C55 C50 C40 107.6(3)
C56 C51 C41 120.5(4)
C56 C51 C42 120.4(4)
C41 C51 C42 107.7(3)
C57 C52 C43 120.4(4)
C57 C52 C44 119.6(4)
C43 C52 C44 107.9(3)
C58 C53 C45 120.6(4)
C58 C53 C46 120.0(4)
C45 C53 C46 107.7(3)
C59 C54 C47 120.3(4)
C59 C54 C48 119.7(4)
C47 C54 C48 107.6(3)
C60 C55 C49 119.7(4)
C60 C55 C50 119.8(4)
C49 C55 C50 108.3(3)
C51 C56 C60 119.8(4)
C51 C56 C57 120.0(3)
C60 C56 C57 108.2(4)
C52 C57 C56 119.3(4)
C52 C57 C58 120.0(4)
C56 C57 C58 108.0(3)
C53 C58 C59 120.2(4)
C53 C58 C57 119.7(3)
C59 C58 C57 107.3(3)
C54 C59 C60 120.2(4)
C54 C59 C58 119.8(4)
C60 C59 C58 108.4(3)
C55 C60 C56 120.0(4)
C55 C60 C59 120.0(4)
C56 C60 C59 108.0(3)
O C61 C6 111.0(3)
O C61 C62 104.9(3)
C6 C61 C62 114.6(3)
O C61 H61 108.7
C6 C61 H61 108.7
C62 C61 H61 108.7
C63 C62 C61 102.3(4)
C63 C62 H62A 111.3
C61 C62 H62A 111.3
C63 C62 H62B 111.3
C61 C62 H62B 111.3
H62A C62 H62B 109.2
C64 C63 C62 108.0(5)
C64 C63 H63A 110.1
C62 C63 H63A 110.1
C64 C63 H63B 110.1
C62 C63 H63B 110.1
H63A C63 H63B 108.4
O C64 C63 109.7(5)
O C64 H64A 109.7
C63 C64 H64A 109.7
O C64 H64B 109.7
C63 C64 H64B 109.7
H64A C64 H64B 108.2
C70 C65 C66 118.1(3)
C70 C65 C7 120.9(3)
C66 C65 C7 121.0(3)
C67 C66 C65 120.9(4)
C67 C66 H66 119.6
C65 C66 H66 119.6
C66 C67 C68 121.5(4)
C66 C67 H67 119.3
C68 C67 H67 119.3
C69 C68 C67 117.2(4)
C69 C68 C71 123.3(4)
C67 C68 C71 119.4(4)
C68 C69 C70 121.8(4)
C68 C69 H69 119.1
C70 C69 H69 119.1
C65 C70 C69 120.4(4)
C65 C70 H70 119.8
C69 C70 H70 119.8
C73 C71 C68 114.6(5)
C73 C71 C72 106.3(5)
C68 C71 C72 108.4(4)
C73 C71 H71 109.1
C68 C71 H71 109.1
C72 C71 H71 109.1
C71 C72 H72A 109.5
C71 C72 H72B 109.5
H72A C72 H72B 109.5
C71 C72 H72C 109.5
H72A C72 H72C 109.5
H72B C72 H72C 109.5
C71 C73 H73A 109.5
C71 C73 H73B 109.5
H73A C73 H73B 109.5
C71 C73 H73C 109.5
H73A C73 H73C 109.5
H73B C73 H73C 109.5
C79 C74 C75 118.3(3)
C79 C74 C8 122.1(3)
C75 C74 C8 119.6(3)
C76 C75 C74 120.7(4)
C76 C75 H75 119.7
C74 C75 H75 119.7
C75 C76 C77 121.5(4)
C75 C76 H76 119.3
C77 C76 H76 119.3
C78 C77 C76 117.6(4)
C78 C77 C80 121.4(4)
C76 C77 C80 121.0(4)
C77 C78 C79 121.5(4)
C77 C78 H78 119.3
C79 C78 H78 119.3
C74 C79 C78 120.3(4)
C74 C79 H79 119.9
C78 C79 H79 119.9
C81 C80 C77 112.3(4)
C81 C80 C82 112.6(4)
C77 C80 C82 110.7(4)
C81 C80 H80 107
C77 C80 H80 107
C82 C80 H80 107
C80 C81 H81A 109.5
C80 C81 H81B 109.5
H81A C81 H81B 109.5
C80 C81 H81C 109.5
H81A C81 H81C 109.5
H81B C81 H81C 109.5
C80 C82 H82A 109.5
C80 C82 H82B 109.5
H82A C82 H82B 109.5
C80 C82 H82C 109.5
H82A C82 H82C 109.5
H82B C82 H82C 109.5
C84 C83 C88 118.0(3)
C84 C83 C9 119.8(3)
C88 C83 C9 122.1(3)
C85 C84 C83 121.6(4)
C85 C84 H84 119.2
C83 C84 H84 119.2
C84 C85 C86 120.9(4)
C84 C85 H85 119.5
C86 C85 H85 119.5
C87 C86 C85 117.3(4)
C87 C86 C89 120.8(4)
C85 C86 C89 121.8(4)
C86 C87 C88 122.2(4)
C86 C87 H87 118.9
C88 C87 H87 118.9
C87 C88 C83 119.9(3)
C87 C88 H88 120.1
C83 C88 H88 120.1
C86 C89 C91 113.7(4)
C86 C89 C90 109.4(4)
C91 C89 C90 109.9(4)
C86 C89 H89 107.9
C91 C89 H89 107.9
C90 C89 H89 107.9
C89 C90 H90A 109.5
C89 C90 H90B 109.5
H90A C90 H90B 109.5
C89 C90 H90C 109.5
H90A C90 H90C 109.5
H90B C90 H90C 109.5
C89 C91 H91A 109.5
C89 C91 H91B 109.5
H91A C91 H91B 109.5
C89 C91 H91C 109.5
H91A C91 H91C 109.5
H91B C91 H91C 109.5
C97 C92 C93 118.6(3)
C97 C92 C10 120.4(3)
C93 C92 C10 120.7(3)
C92 C93 C94 120.2(4)
C92 C93 H93 119.9
C94 C93 H93 119.9
C95 C94 C93 121.5(4)
C95 C94 H94 119.3
C93 C94 H94 119.3
C94 C95 C96 117.8(4)
C94 C95 C98 122.3(4)
C96 C95 C98 120.0(4)
C97 C96 C95 121.0(4)
C97 C96 H96 119.5
C95 C96 H96 119.5
C96 C97 C92 120.9(4)
C96 C97 H97 119.5
C92 C97 H97 119.5
C95 C98 C99 111.4(4)
C95 C98 C100 111.3(4)
C99 C98 C100 111.4(5)
C95 C98 H98 107.5
C99 C98 H98 107.5
C100 C98 H98 107.5
C98 C99 H99A 109.5
C98 C99 H99B 109.5
H99A C99 H99B 109.5
C98 C99 H99C 109.5
H99A C99 H99C 109.5
H99B C99 H99C 109.5
C98 C100 H10A 109.5
C98 C100 H10B 109.5
H10A C100 H10B 109.5
C98 C100 H10C 109.5
H10A C100 H10C 109.5
H10B C100 H10C 109.5
C105 C101 C102 108.2(4)
C105 C101 Fe 69.7(2)
C102 C101 Fe 70.2(2)
C105 C101 H101 125.9
C102 C101 H101 125.9
Fe C101 H101 125.8
C101 C102 C103 107.1(3)
C101 C102 Fe 69.3(2)
C103 C102 Fe 69.4(2)
C101 C102 H102 126.4
C103 C102 H102 126.4
Fe C102 H102 126.4
C102 C103 C104 108.2(4)
C102 C103 Fe 70.1(2)
C104 C103 Fe 69.7(2)
C102 C103 H103 125.9
C104 C103 H103 125.9
Fe C103 H103 125.8
C105 C104 C103 107.6(4)
C105 C104 Fe 69.7(2)
C103 C104 Fe 69.7(2)
C105 C104 H104 126.2
C103 C104 H104 126.2
Fe C104 H104 126
C104 C105 C101 108.9(4)
C104 C105 Fe 70.2(2)
C101 C105 Fe 70.1(2)
C104 C105 H105 125.6
C101 C105 H105 125.6
Fe C105 H105 125.7
C206 C201 C202 123.8(8)
C206 C201 Cl1 116.1(8)
C202 C201 Cl1 120.1(5)
C203 C202 C201 118.9(8)
C203 C202 Cl2 121.7(8)
C201 C202 Cl2 119.4(5)
C202 C203 C204 118.3(11)
C202 C203 H203 120.8
C204 C203 H203 120.8
C205 C204 C203 115.4(8)
C205 C204 H204 122.3
C203 C204 H204 122.3
C206 C205 C204 127.4(12)
C206 C205 H205 116.3
C204 C205 H205 116.3
C205 C206 C201 116.2(11)
C205 C206 H206 121.9
C201 C206 H206 121.9

loop_
_geom_bond_atom_site_label_1
_geom_bond_atom_site_label_2
_geom_bond_distance
Fe C105 2.048(4)
Fe C101 2.053(4)
Fe C103 2.054(4)
Fe C104 2.054(4)
Fe C102 2.064(4)
Fe C5 2.067(3)
Fe C4 2.067(4)
Fe C1 2.086(3)
Fe C3 2.089(3)
Fe C2 2.103(3)
O C64 1.371(7)
O C61 1.422(5)
C1 C5 1.426(5)
C1 C2 1.433(5)
C1 C6 1.514(5)
C2 C3 1.431(5)
C2 C7 1.512(5)
C3 C4 1.439(5)
C3 C8 1.522(5)
C4 C5 1.422(5)
C4 C9 1.515(5)
C5 C10 1.521(5)
C6 C20 1.542(5)
C6 C11 1.544(5)
C6 C61 1.551(5)
C7 C13 1.538(5)
C7 C65 1.538(5)
C7 C12 1.552(5)
C8 C74 1.532(5)
C8 C14 1.541(5)
C8 C15 1.544(5)
C9 C83 1.531(5)
C9 C17 1.547(5)
C9 C16 1.547(5)
C10 C92 1.534(5)
C10 C19 1.547(5)
C10 C18 1.549(5)
C11 C12 1.375(5)
C11 C21 1.445(5)
C12 C22 1.447(5)
C13 C14 1.374(5)
C13 C23 1.436(5)
C14 C24 1.437(5)
C15 C16 1.370(5)
C15 C25 1.449(5)
C16 C26 1.432(5)
C17 C18 1.364(5)
C17 C27 1.429(5)
C18 C28 1.441(5)
C19 C20 1.372(5)
C19 C29 1.432(5)
C20 C30 1.435(5)
C21 C31 1.389(5)
C21 C30 1.441(5)
C22 C32 1.397(5)
C22 C23 1.438(5)
C23 C33 1.399(5)
C24 C34 1.394(5)
C24 C25 1.451(5)
C25 C35 1.395(5)
C26 C36 1.394(5)
C26 C27 1.467(5)
C27 C37 1.396(5)
C28 C38 1.399(5)
C28 C29 1.450(5)
C29 C39 1.405(5)
C30 C40 1.392(5)
C31 C32 1.434(5)
C31 C41 1.450(5)
C32 C42 1.452(6)
C33 C34 1.430(6)
C33 C43 1.451(5)
C34 C44 1.456(5)
C35 C36 1.438(5)
C35 C45 1.446(5)
C36 C46 1.448(5)
C37 C38 1.430(6)
C37 C47 1.442(5)
C38 C48 1.453(5)
C39 C40 1.433(6)
C39 C49 1.454(5)
C40 C50 1.455(5)
C41 C50 1.392(6)
C41 C51 1.450(6)
C42 C43 1.389(6)
C42 C51 1.453(5)
C43 C52 1.442(6)
C44 C45 1.391(6)
C44 C52 1.453(5)
C45 C53 1.443(5)
C46 C47 1.405(5)
C46 C53 1.449(5)
C47 C54 1.443(5)
C48 C49 1.388(6)
C48 C54 1.449(5)
C49 C55 1.448(6)
C50 C55 1.448(6)
C51 C56 1.395(6)
C52 C57 1.394(5)
C53 C58 1.389(6)
C54 C59 1.390(6)
C55 C60 1.394(6)
C56 C60 1.447(6)
C56 C57 1.454(6)
C57 C58 1.460(6)
C58 C59 1.456(5)
C59 C60 1.449(6)
C61 C62 1.558(6)
C61 H61 0.98
C62 C63 1.502(7)
C62 H62A 0.97
C62 H62B 0.97
C63 C64 1.389(8)
C63 H63A 0.97
C63 H63B 0.97
C64 H64A 0.97
C64 H64B 0.97
C65 C70 1.388(5)
C65 C66 1.391(6)
C66 C67 1.385(5)
C66 H66 0.93
C67 C68 1.388(6)
C67 H67 0.93
C68 C69 1.388(6)
C68 C71 1.542(6)
C69 C70 1.390(6)
C69 H69 0.93
C70 H70 0.93
C71 C73 1.480(8)
C71 C72 1.577(8)
C71 H71 0.98
C72 H72A 0.96
C72 H72B 0.96
C72 H72C 0.96
C73 H73A 0.96
C73 H73B 0.96
C73 H73C 0.96
C74 C79 1.384(6)
C74 C75 1.392(6)
C75 C76 1.377(5)
C75 H75 0.93
C76 C77 1.388(6)
C76 H76 0.93
C77 C78 1.381(6)
C77 C80 1.532(5)
C78 C79 1.393(5)
C78 H78 0.93
C79 H79 0.93
C80 C81 1.478(7)
C80 C82 1.537(7)
C80 H80 0.98
C81 H81A 0.96
C81 H81B 0.96
C81 H81C 0.96
C82 H82A 0.96
C82 H82B 0.96
C82 H82C 0.96
C83 C84 1.391(5)
C83 C88 1.398(5)
C84 C85 1.382(6)
C84 H84 0.93
C85 C86 1.395(6)
C85 H85 0.93
C86 C87 1.389(6)
C86 C89 1.513(6)
C87 C88 1.391(5)
C87 H87 0.93
C88 H88 0.93
C89 C91 1.530(6)
C89 C90 1.535(7)
C89 H89 0.98
C90 H90A 0.96
C90 H90B 0.96
C90 H90C 0.96
C91 H91A 0.96
C91 H91B 0.96
C91 H91C 0.96
C92 C97 1.391(5)
C92 C93 1.391(5)
C93 C94 1.394(5)
C93 H93 0.93
C94 C95 1.390(6)
C94 H94 0.93
C95 C96 1.398(6)
C95 C98 1.512(6)
C96 C97 1.385(5)
C96 H96 0.93
C97 H97 0.93
C98 C99 1.529(7)
C98 C100 1.535(7)
C98 H98 0.98
C99 H99A 0.96
C99 H99B 0.96
C99 H99C 0.96
C100 H10A 0.96
C100 H10B 0.96
C100 H10C 0.96
C101 C105 1.408(6)
C101 C102 1.424(6)
C101 H101 0.93
C102 C103 1.424(6)
C102 H102 0.93
C103 C104 1.425(6)
C103 H103 0.93
C104 C105 1.404(6)
C104 H104 0.93
C105 H105 0.93
C201 C206 1.379(9)
C201 C202 1.436(10)
C201 Cl1 1.705(8)
C202 C203 1.374(10)
C202 Cl2 1.713(7)
C203 C204 1.497(16)
C203 H203 0.93
C204 C205 1.410(18)
C204 H204 0.93
C205 C206 1.311(15)
C205 H205 0.93
C206 H206 0.93
